data_1541986
loop_
_publ_author_name
'Gallucci, J.C.'
'Gerkin, R.E.'
'Reppart, W.J.'

_publ_section_title
;
 The structure of terbium(III) bromate enneahydrate, Tb (H2 O)9 (Br O3)3
;
_journal_name_full 'Crystal Structure Communications'
_journal_page_first 1141
_journal_page_last 1145
_journal_volume 11
_journal_year 1982
_chemical_formula_sum 'Br3 H18 O18 Tb'
_chemical_name_systematic 'Tb (Br O3)3 (H2 O)9'
_space_group_IT_number 194
_symmetry_space_group_name_Hall '-P 6c 2c'
_symmetry_space_group_name_H-M 'P 63/m m c'
_cell_angle_alpha 90
_cell_angle_beta 90
_cell_angle_gamma 120
_cell_formula_units_Z 2
_cell_length_a 11.755
_cell_length_b 11.755
_cell_length_c 6.712
_cell_volume 803.208
_citation_journal_id_ASTM CSCMCS
_cod_data_source_file Gallucci_CSCMCS_1982_1386.cif
_cod_data_source_block H18Br3O18Tb1
_cod_original_cell_volume 803.2076
_cod_original_formula_sum 'H18 Br3 O18 Tb1'
_cod_database_code 1541986

loop_
_symmetry_equiv_pos_as_xyz
x,y,z
x-y,x,z+1/2
-y,x-y,z
-x,-y,z+1/2
-x+y,-x,z
y,-x+y,z+1/2
-y,-x,-z+1/2
x-y,-y,-z
x,x-y,-z+1/2
y,x,-z
-x+y,y,-z+1/2
-x,-x+y,-z
-x,-y,-z
-x+y,-x,-z-1/2
y,-x+y,-z
x,y,-z-1/2
x-y,x,-z
-y,x-y,-z-1/2
y,x,z-1/2
-x+y,y,z
-x,-x+y,z-1/2
-y,-x,z
x-y,-y,z-1/2
x,x-y,z

loop_
_atom_site_label
_atom_site_type_symbol
_atom_site_fract_x
_atom_site_fract_y
_atom_site_fract_z
_atom_site_occupancy
_atom_site_U_iso_or_equiv
O2 O-2 0.212 0.424 0.25 1 0.0
H1 H+1 0.3911 0.8898 -0.0433 1 0.0
H2 H+1 0.1171 0.3715 0.25 1 0.0
O1 O-2 0.42 0.84 0.0068 1 0.0
O4 O-2 0.0935 0.187 0.9491 0.5 0.0
Br1 Br+5 0.1302 0.2604 0.75 1 0.0
Tb1 Tb+3 0.3333 0.6667 0.25 1 0.0
O3 O-2 0.2925 0.3608 0.75 1 0.0
